data_1569567
loop_
_publ_author_name
'Sun, Jiyu'
'Decato, Daniel A.'
'Bryantsev, Vyacheslav S.'
'John, Eric A.'
'Berryman, Orion B.'

_publ_section_title
;
 The interplay between hydrogen and halogen bonding: substituent effects
 and their role in the hydrogen bond enhanced halogen bond.
;
_journal_issue 33
_journal_name_full 'Chemical science'
_journal_page_first 8924
_journal_page_last 8935
_journal_paper_doi 10.1039/d3sc02348f
_journal_volume 14
_journal_year 2023
_chemical_formula_moiety 'C25 H9 F9 I2'
_chemical_formula_sum 'C25 H9 F9 I2'
_chemical_formula_weight 734.12
_space_group_crystal_system monoclinic
_space_group_IT_number 14
_space_group_name_Hall '-P 2ybc'
_space_group_name_H-M_alt 'P 1 21/c 1'
_atom_sites_solution_hydrogens geom
_atom_sites_solution_primary dual
_audit_creation_date 2020-11-30
_audit_creation_method
;
Olex2 1.2
(compiled 2018.05.29 svn.r3508 for OlexSys, GUI svn.r5506)
;
_audit_update_record
;
2023-01-30 deposited with the CCDC.	2023-07-20 downloaded from the CCDC.
;
_cell_angle_alpha 90
_cell_angle_beta 94.215(2)
_cell_angle_gamma 90
_cell_formula_units_Z 4
_cell_length_a 18.7496(16)
_cell_length_b 4.7821(4)
_cell_length_c 25.949(2)
_cell_measurement_reflns_used 4113
_cell_measurement_temperature 100
_cell_measurement_theta_max 24.933
_cell_measurement_theta_min 2.780
_cell_volume 2320.4(3)
_computing_cell_refinement 'SAINT V8.38A (BRUKER-AXS, 2016)'
_computing_data_collection 'APEX3 (Bruker-AXS, 2016)'
_computing_data_reduction 'SAINT V8.38A (BRUKER-AXS, 2016)'
_computing_molecular_graphics 'Olex2 (Dolomanov et al., 2009)'
_computing_publication_material 'Olex2 (Dolomanov et al., 2009)'
_computing_structure_refinement 'ShelXL (Sheldrick, 2015)'
_computing_structure_solution 'ShelXT (Sheldrick, 2015)'
_diffrn_ambient_temperature 100
_diffrn_detector 'Bruker Photon-100 area detector'
_diffrn_detector_area_resol_mean 10.5
_diffrn_detector_type 'CMOS area detector'
_diffrn_measured_fraction_theta_full 0.994
_diffrn_measured_fraction_theta_max 0.994
_diffrn_measurement_device 'Fixed Chi Three-Circle Diffractometer'
_diffrn_measurement_device_type 'Bruker D8 VENTURE Duo'
_diffrn_measurement_method '\w and \f scans'
_diffrn_radiation_monochromator 'TRIUMPH graphite'
_diffrn_radiation_probe x-ray
_diffrn_radiation_type MoK\a
_diffrn_radiation_wavelength 0.71073
_diffrn_reflns_av_R_equivalents 0.0771
_diffrn_reflns_av_unetI/netI 0.0770
_diffrn_reflns_Laue_measured_fraction_full 0.994
_diffrn_reflns_Laue_measured_fraction_max 0.994
_diffrn_reflns_limit_h_max 22
_diffrn_reflns_limit_h_min -22
_diffrn_reflns_limit_k_max 5
_diffrn_reflns_limit_k_min -5
_diffrn_reflns_limit_l_max 30
_diffrn_reflns_limit_l_min -28
_diffrn_reflns_number 15943
_diffrn_reflns_point_group_measured_fraction_full 0.994
_diffrn_reflns_point_group_measured_fraction_max 0.994
_diffrn_reflns_theta_full 25.059
_diffrn_reflns_theta_max 25.059
_diffrn_reflns_theta_min 2.592
_diffrn_source 'sealed tube'
_diffrn_source_type fine-focus
_diffrn_standards_number 0
_exptl_absorpt_coefficient_mu 2.796
_exptl_absorpt_correction_T_max 0.7452
_exptl_absorpt_correction_T_min 0.5805
_exptl_absorpt_correction_type multi-scan
_exptl_absorpt_process_details
'SADABS-2016/2 (Bruker,2016/2) was used for absorption correction. wR2(int) was 0.0690 before and 0.0558 after correction. The Ratio of minimum to maximum transmission is 0.7790. The \l/2 correction factor is Not present.'
_exptl_crystal_colour colourless
_exptl_crystal_density_diffrn 2.101
_exptl_crystal_description needle
_exptl_crystal_F_000 1384
_exptl_crystal_size_max 0.46
_exptl_crystal_size_mid 0.02
_exptl_crystal_size_min 0.01
_refine_diff_density_max 0.663
_refine_diff_density_min -0.629
_refine_diff_density_rms 0.152
_refine_ls_extinction_method none
_refine_ls_goodness_of_fit_ref 1.022
_refine_ls_hydrogen_treatment constr
_refine_ls_matrix_type full
_refine_ls_number_parameters 353
_refine_ls_number_reflns 4089
_refine_ls_number_restraints 21
_refine_ls_restrained_S_all 1.023
_refine_ls_R_factor_all 0.0806
_refine_ls_R_factor_gt 0.0441
_refine_ls_shift/su_max 0.001
_refine_ls_shift/su_mean 0.000
_refine_ls_structure_factor_coef Fsqd
_refine_ls_weighting_details 'w=1/[\s^2^(Fo^2^)+(0.0270P)^2^+2.2215P] where P=(Fo^2^+2Fc^2^)/3'
_refine_ls_weighting_scheme calc
_refine_ls_wR_factor_gt 0.0690
_refine_ls_wR_factor_ref 0.0776
_reflns_Friedel_coverage 0.000
_reflns_number_gt 2932
_reflns_number_total 4089
_reflns_threshold_expression 'I > 2\s(I)'
_cod_data_source_file d3sc02348f2.cif
_cod_data_source_block umt_ob218
_cod_depositor_comments
;
The following automatic conversions were performed:

data item '_diffrn_radiation_probe' value 'X-ray' was changed to
'x-ray' in accordance with the
/home/data/users/saulius/crontab/automatic-downloads/rss-feeds/RSC/lib/dictionaries/cif_core.dic
dictionary named 'cif_core.dic' version 2.4.2 last updated on
2011-04-26.

Automatic conversion script
Id: cif_fix_values 8170 2020-07-09 18:12:32Z antanas 

 Adding full bibliography for 1569562--1569572.cif.
;
_cod_database_code 1569567
_shelx_shelxl_version_number 2018/3
_shelx_space_group_comment
;
The symmetry employed for this shelxl refinement is uniquely defined
by the following loop, which should always be used as a source of
symmetry information in preference to the above space-group names.
They are only intended as comments.
;
_shelx_estimated_absorpt_t_max 0.973
_shelx_estimated_absorpt_t_min 0.360
_olex2_refinement_description
;
1. Fixed Uiso
 At 1.2 times of:
  All C(H) groups
2. Restrained distances
 F4-C24 \\sim F4B-C24
 with sigma of 0.02
 F6-C24 \\sim F6B-C24
 with sigma of 0.02
 F5-C24 \\sim F5B-C24
 with sigma of 0.02
3. Uiso/Uaniso restraints and constraints
F4 \\sim F4B: within 2A with sigma of 0.04 and sigma for terminal atoms of 0.08
F5 \\sim F5B: within 2A with sigma of 0.04 and sigma for terminal atoms of 0.08
F6 \\sim F6B: within 2A with sigma of 0.04 and sigma for terminal atoms of 0.08
4. Others
 Sof(F4B)=Sof(F5B)=Sof(F6B)=1-FVAR(1)
 Sof(F4)=Sof(F5)=Sof(F6)=FVAR(1)
5.a Aromatic/amide H refined with riding coordinates:
 C2(H2), C3(H3), C5(H5), C10(H10), C11(H11), C13(H13), C19(H19), C20(H20),
 C22(H22)
;
_olex2_submission_special_instructions 'No special instructions were received'

loop_
_space_group_symop_operation_xyz
'x, y, z'
'-x, y+1/2, -z+1/2'
'-x, -y, -z'
'x, -y-1/2, z-1/2'

loop_
_atom_site_label
_atom_site_type_symbol
_atom_site_fract_x
_atom_site_fract_y
_atom_site_fract_z
_atom_site_U_iso_or_equiv
_atom_site_adp_type
_atom_site_occupancy
_atom_site_site_symmetry_order
_atom_site_calc_flag
_atom_site_refinement_flags_posn
_atom_site_refinement_flags_adp
_atom_site_refinement_flags_occupancy
_atom_site_disorder_assembly
_atom_site_disorder_group
I1 I 0.19915(2) 1.47879(9) 0.59008(2) 0.02642(13) Uani 1 1 d . . . . .
I2 I 0.07846(2) -0.09477(9) 0.24640(2) 0.02255(13) Uani 1 1 d . . . . .
F1 F 0.5693(2) 1.6269(8) 0.58539(17) 0.0448(12) Uani 1 1 d . . . . .
F2 F 0.5629(2) 1.2217(8) 0.61935(16) 0.0417(11) Uani 1 1 d . . . . .
F3 F 0.5560(2) 1.2665(8) 0.53705(15) 0.0387(11) Uani 1 1 d . . . . .
F4 F -0.0224(4) 0.682(2) 0.4597(3) 0.051(3) Uani 0.691(17) 1 d D U P A 1
F5 F -0.0321(4) 0.708(3) 0.3785(4) 0.070(5) Uani 0.691(17) 1 d D U P A 1
F6 F -0.0057(3) 1.0696(14) 0.4249(4) 0.055(4) Uani 0.691(17) 1 d D U P A 1
F7 F 0.4434(2) -0.3429(9) 0.2533(2) 0.0641(16) Uani 1 1 d . . . . .
F8 F 0.4091(2) -0.7027(12) 0.21241(17) 0.0744(18) Uani 1 1 d . . . . .
F9 F 0.4152(2) -0.7014(9) 0.29368(16) 0.0417(11) Uani 1 1 d . . . . .
C1 C 0.3096(3) 1.4512(13) 0.5850(2) 0.0218(15) Uani 1 1 d . . . . .
C2 C 0.3548(4) 1.6128(13) 0.6177(3) 0.0237(16) Uani 1 1 d . . . . .
H2 H 0.335419 1.737034 0.641599 0.028 Uiso 1 1 calc R . . . .
C3 C 0.4281(4) 1.5922(13) 0.6155(2) 0.0248(16) Uani 1 1 d . . . . .
H3 H 0.458928 1.702917 0.637819 0.030 Uiso 1 1 calc R . . . .
C4 C 0.4563(3) 1.4139(13) 0.5813(2) 0.0203(15) Uani 1 1 d . . . . .
C5 C 0.4116(4) 1.2516(12) 0.5482(2) 0.0248(17) Uani 1 1 d . . . . .
H5 H 0.431798 1.127702 0.524619 0.030 Uiso 1 1 calc R . . . .
C6 C 0.3373(4) 1.2691(12) 0.5492(2) 0.0183(15) Uani 1 1 d . . . . .
C7 C 0.2926(3) 1.1004(12) 0.5152(3) 0.0211(15) Uani 1 1 d . . . . .
C8 C 0.2547(3) 0.9618(12) 0.4863(2) 0.0220(15) Uani 1 1 d . . . . .
C9 C 0.2049(3) 0.8084(12) 0.4526(2) 0.0184(15) Uani 1 1 d . . . . .
C10 C 0.2287(3) 0.6049(12) 0.4196(2) 0.0174(14) Uani 1 1 d . . . . .
H10 H 0.278243 0.563097 0.420195 0.021 Uiso 1 1 calc R . . . .
C11 C 0.1318(3) 0.8648(12) 0.4523(2) 0.0175(15) Uani 1 1 d . . . . .
H11 H 0.115012 0.998833 0.475615 0.021 Uiso 1 1 calc R . . . .
C12 C 0.0837(3) 0.7269(14) 0.4184(2) 0.0219(16) Uani 1 1 d . . . . .
C13 C 0.1068(3) 0.5274(13) 0.3855(2) 0.0222(16) Uani 1 1 d . . . . .
H13 H 0.073222 0.433194 0.362355 0.027 Uiso 1 1 calc R . . . .
C14 C 0.1803(3) 0.4613(12) 0.3858(2) 0.0173(15) Uani 1 1 d . . . . .
C15 C 0.2026(3) 0.2528(13) 0.3511(2) 0.0179(15) Uani 1 1 d . . . . .
C16 C 0.2177(3) 0.0757(12) 0.3213(2) 0.0167(14) Uani 1 1 d . . . . .
C17 C 0.2348(3) -0.1371(11) 0.2856(2) 0.0139(14) Uani 1 1 d . . . . .
C18 C 0.1834(3) -0.2479(12) 0.2491(2) 0.0160(15) Uani 1 1 d . . . . .
C19 C 0.2005(3) -0.4554(12) 0.2153(2) 0.0171(15) Uani 1 1 d . . . . .
H19 H 0.164773 -0.530175 0.191334 0.021 Uiso 1 1 calc R . . . .
C20 C 0.2695(3) -0.5539(12) 0.2163(2) 0.0175(15) Uani 1 1 d . . . . .
H20 H 0.281575 -0.696410 0.192913 0.021 Uiso 1 1 calc R . . . .
C21 C 0.3214(3) -0.4447(12) 0.2514(2) 0.0173(15) Uani 1 1 d . . . . .
C22 C 0.3045(3) -0.2404(12) 0.2859(2) 0.0151(14) Uani 1 1 d . . . . .
H22 H 0.340569 -0.169179 0.310020 0.018 Uiso 1 1 calc R . . . .
C23 C 0.5360(4) 1.3811(14) 0.5807(3) 0.0279(17) Uani 1 1 d . . . . .
C24 C 0.0060(4) 0.7948(16) 0.4182(3) 0.0305(18) Uani 1 1 d D . . . .
C25 C 0.3969(4) -0.5494(14) 0.2530(3) 0.0257(17) Uani 1 1 d . . . . .
F4B F -0.0329(7) 0.549(3) 0.4145(10) 0.060(8) Uani 0.309(17) 1 d D U P A 2
F5B F -0.0182(9) 0.921(5) 0.3753(6) 0.043(7) Uani 0.309(17) 1 d D U P A 2
F6B F -0.0169(8) 0.909(6) 0.4572(6) 0.055(8) Uani 0.309(17) 1 d D U P A 2

loop_
_atom_site_aniso_label
_atom_site_aniso_U_11
_atom_site_aniso_U_22
_atom_site_aniso_U_33
_atom_site_aniso_U_23
_atom_site_aniso_U_13
_atom_site_aniso_U_12
I1 0.0258(3) 0.0299(3) 0.0236(3) 0.0001(2) 0.0017(2) -0.0011(2)
I2 0.0149(2) 0.0229(2) 0.0296(3) 0.0005(2) -0.00019(19) -0.0004(2)
F1 0.030(3) 0.037(2) 0.068(3) -0.018(2) 0.011(2) -0.010(2)
F2 0.033(3) 0.052(3) 0.039(3) 0.005(2) -0.008(2) 0.012(2)
F3 0.030(3) 0.056(3) 0.030(3) -0.015(2) 0.0073(19) 0.003(2)
F4 0.032(4) 0.081(7) 0.042(6) 0.004(6) 0.018(4) 0.000(5)
F5 0.020(5) 0.148(14) 0.041(6) -0.051(8) -0.010(4) 0.018(7)
F6 0.020(4) 0.038(5) 0.110(10) -0.006(5) 0.019(4) 0.005(3)
F7 0.018(3) 0.044(3) 0.133(5) 0.017(3) 0.021(3) -0.004(2)
F8 0.040(3) 0.137(5) 0.044(3) -0.053(3) -0.010(2) 0.046(3)
F9 0.021(2) 0.060(3) 0.044(3) 0.017(2) -0.001(2) 0.013(2)
C1 0.025(4) 0.020(4) 0.020(4) 0.004(3) 0.000(3) -0.002(3)
C2 0.030(4) 0.017(3) 0.025(4) -0.003(3) 0.007(3) 0.002(3)
C3 0.034(4) 0.021(4) 0.018(4) -0.005(3) -0.001(3) -0.004(3)
C4 0.021(4) 0.022(4) 0.017(4) -0.006(3) 0.001(3) 0.001(3)
C5 0.042(5) 0.009(3) 0.022(4) -0.003(3) 0.000(3) 0.001(3)
C6 0.027(4) 0.014(3) 0.014(4) 0.000(3) 0.004(3) -0.002(3)
C7 0.024(4) 0.013(3) 0.027(4) 0.003(3) 0.006(3) -0.003(3)
C8 0.024(4) 0.019(4) 0.024(4) 0.005(3) 0.008(3) -0.001(3)
C9 0.023(4) 0.013(3) 0.018(4) 0.001(3) 0.000(3) -0.003(3)
C10 0.020(4) 0.016(3) 0.016(4) 0.003(3) -0.001(3) -0.003(3)
C11 0.029(4) 0.012(3) 0.012(4) -0.003(3) 0.005(3) 0.006(3)
C12 0.023(4) 0.028(4) 0.015(4) 0.003(3) -0.002(3) -0.004(3)
C13 0.020(4) 0.029(4) 0.018(4) 0.004(3) 0.003(3) -0.006(3)
C14 0.025(4) 0.012(3) 0.015(4) 0.003(3) 0.005(3) -0.003(3)
C15 0.019(4) 0.020(4) 0.014(4) 0.005(3) -0.004(3) -0.005(3)
C16 0.019(4) 0.013(3) 0.018(4) 0.003(3) -0.004(3) -0.005(3)
C17 0.019(4) 0.008(3) 0.016(4) 0.002(3) 0.004(3) -0.004(3)
C18 0.022(4) 0.014(3) 0.012(4) 0.007(3) -0.001(3) -0.003(3)
C19 0.022(4) 0.017(4) 0.013(3) -0.001(3) 0.003(3) -0.006(3)
C20 0.023(4) 0.014(3) 0.017(4) 0.000(3) 0.008(3) -0.004(3)
C21 0.015(3) 0.016(3) 0.020(4) 0.001(3) -0.001(3) -0.002(3)
C22 0.014(4) 0.015(3) 0.016(4) 0.000(3) -0.002(3) -0.001(3)
C23 0.034(4) 0.020(4) 0.030(5) -0.008(4) 0.006(4) -0.003(3)
C24 0.022(4) 0.040(5) 0.031(5) -0.006(4) 0.006(4) -0.001(4)
C25 0.025(4) 0.025(4) 0.028(4) -0.002(4) 0.003(3) 0.003(3)
F4B 0.009(8) 0.066(12) 0.11(2) -0.006(13) 0.000(10) 0.004(8)
F5B 0.024(9) 0.081(15) 0.025(11) 0.024(12) -0.002(7) 0.014(10)
F6B 0.031(9) 0.09(2) 0.040(12) -0.035(15) 0.009(8) 0.002(12)

loop_
_atom_type_symbol
_atom_type_description
_atom_type_scat_dispersion_real
_atom_type_scat_dispersion_imag
_atom_type_scat_source
C C 0.0033 0.0016 'International Tables Vol C Tables 4.2.6.8 and 6.1.1.4'
H H 0.0000 0.0000 'International Tables Vol C Tables 4.2.6.8 and 6.1.1.4'
F F 0.0171 0.0103 'International Tables Vol C Tables 4.2.6.8 and 6.1.1.4'
I I -0.4742 1.8119 'International Tables Vol C Tables 4.2.6.8 and 6.1.1.4'

loop_
_geom_angle_atom_site_label_1
_geom_angle_atom_site_label_2
_geom_angle_atom_site_label_3
_geom_angle
_geom_angle_site_symmetry_1
_geom_angle_site_symmetry_3
_geom_angle_publ_flag
C2 C1 I1 119.3(5) . . ?
C2 C1 C6 120.8(6) . . ?
C6 C1 I1 119.9(5) . . ?
C3 C2 C1 119.8(6) . . ?
C4 C3 C2 120.4(6) . . ?
C3 C4 C5 120.3(6) . . ?
C3 C4 C23 120.3(6) . . ?
C5 C4 C23 119.3(6) . . ?
C4 C5 C6 120.7(6) . . ?
C1 C6 C7 122.2(6) . . ?
C5 C6 C1 118.0(6) . . ?
C5 C6 C7 119.8(6) . . ?
C8 C7 C6 179.1(7) . . ?
C7 C8 C9 175.8(7) . . ?
C10 C9 C8 120.7(6) . . ?
C10 C9 C11 119.4(6) . . ?
C11 C9 C8 119.9(6) . . ?
C9 C10 C14 120.7(6) . . ?
C12 C11 C9 120.4(6) . . ?
C11 C12 C24 119.3(6) . . ?
C13 C12 C11 120.6(6) . . ?
C13 C12 C24 120.1(6) . . ?
C12 C13 C14 120.3(6) . . ?
C10 C14 C13 118.7(6) . . ?
C10 C14 C15 122.3(6) . . ?
C13 C14 C15 118.9(6) . . ?
C16 C15 C14 176.6(7) . . ?
C15 C16 C17 179.4(7) . . ?
C18 C17 C16 122.0(6) . . ?
C22 C17 C16 120.3(5) . . ?
C22 C17 C18 117.7(6) . . ?
C17 C18 I2 119.1(4) . . ?
C19 C18 I2 119.5(4) . . ?
C19 C18 C17 121.4(6) . . ?
C20 C19 C18 119.9(6) . . ?
C19 C20 C21 119.8(6) . . ?
C20 C21 C25 120.5(6) . . ?
C22 C21 C20 120.8(6) . . ?
C22 C21 C25 118.8(6) . . ?
C21 C22 C17 120.5(6) . . ?
F1 C23 F3 106.3(6) . . ?
F1 C23 C4 111.4(5) . . ?
F2 C23 F1 106.8(6) . . ?
F2 C23 F3 106.9(5) . . ?
F2 C23 C4 111.9(6) . . ?
F3 C23 C4 113.0(6) . . ?
F4 C24 C12 110.7(6) . . ?
F5 C24 F4 106.5(9) . . ?
F5 C24 F6 109.5(9) . . ?
F5 C24 C12 114.9(7) . . ?
F6 C24 F4 102.1(8) . . ?
F6 C24 C12 112.3(6) . . ?
F4B C24 C12 109.0(8) . . ?
F5B C24 C12 112.2(9) . . ?
F5B C24 F4B 100.6(14) . . ?
F6B C24 C12 119.0(9) . . ?
F6B C24 F4B 102.3(14) . . ?
F6B C24 F5B 111.4(15) . . ?
F7 C25 F8 105.6(6) . . ?
F7 C25 C21 111.9(5) . . ?
F8 C25 C21 112.6(6) . . ?
F9 C25 F7 106.1(6) . . ?
F9 C25 F8 106.6(5) . . ?
F9 C25 C21 113.5(6) . . ?

loop_
_geom_bond_atom_site_label_1
_geom_bond_atom_site_label_2
_geom_bond_distance
_geom_bond_site_symmetry_2
_geom_bond_publ_flag
I1 C1 2.090(6) . ?
I2 C18 2.096(6) . ?
F1 C23 1.332(7) . ?
F2 C23 1.328(7) . ?
F3 C23 1.337(7) . ?
F4 C24 1.348(10) . ?
F5 C24 1.279(9) . ?
F6 C24 1.346(9) . ?
F7 C25 1.316(7) . ?
F8 C25 1.317(7) . ?
F9 C25 1.308(7) . ?
C1 C2 1.389(9) . ?
C1 C6 1.400(8) . ?
C2 C3 1.382(9) . ?
C3 C4 1.364(8) . ?
C4 C5 1.392(8) . ?
C4 C23 1.505(9) . ?
C5 C6 1.397(8) . ?
C6 C7 1.423(9) . ?
C7 C8 1.195(8) . ?
C8 C9 1.433(8) . ?
C9 C10 1.390(8) . ?
C9 C11 1.398(8) . ?
C10 C14 1.396(8) . ?
C11 C12 1.381(8) . ?
C12 C13 1.372(8) . ?
C12 C24 1.492(9) . ?
C13 C14 1.415(8) . ?
C14 C15 1.426(8) . ?
C15 C16 1.194(8) . ?
C16 C17 1.428(8) . ?
C17 C18 1.405(8) . ?
C17 C22 1.396(8) . ?
C18 C19 1.378(8) . ?
C19 C20 1.375(8) . ?
C20 C21 1.386(8) . ?
C21 C22 1.377(8) . ?
C21 C25 1.499(8) . ?
C24 F4B 1.383(14) . ?
C24 F5B 1.317(13) . ?
C24 F6B 1.252(14) . ?
